data_1518274
loop_
_publ_author_name
'Kern, Nicolas'
'Felten, Anne-Sophie'
'Weibel, Jean-Marc'
'Pale, Patrick'
'Blanc, Aur\'elien'

_publ_section_title
;
 Robust Synthesis of N-Sulfonylazetidine Building Blocks via Ring
 Contraction of \a-Bromo N-Sulfonylpyrrolidinones.
;
_journal_issue 23
_journal_name_full 'Organic letters'
_journal_page_first 6104
_journal_paper_doi 10.1021/ol5029496
_journal_volume 16
_journal_year 2014
_chemical_absolute_configuration rmad
_chemical_formula_moiety 'C18 H28 Br N O4 S Si'
_chemical_formula_sum 'C18 H28 Br N O4 S Si'
_chemical_formula_weight 462.47
_chemical_name_systematic
;
 ?
;
_space_group_crystal_system monoclinic
_space_group_IT_number 4
_space_group_name_Hall 'P 2yb'
_space_group_name_H-M_alt 'P 1 21 1'
_symmetry_space_group_name_Hall 'P 2yb'
_symmetry_space_group_name_H-M 'P 1 21 1'
_atom_sites_solution_hydrogens geom
_audit_creation_method SHELXL-2013
_cell_angle_alpha 90
_cell_angle_beta 95.852(3)
_cell_angle_gamma 90
_cell_formula_units_Z 2
_cell_length_a 7.0702(6)
_cell_length_b 12.6435(5)
_cell_length_c 12.3450(10)
_cell_measurement_reflns_used 4913
_cell_measurement_temperature 173(2)
_cell_measurement_theta_max 27.485
_cell_measurement_theta_min 0.998
_cell_volume 1097.79(14)
_computing_cell_refinement 'Denzo (Nonius B.V., 1998)'
_computing_data_collection 'Collect (Nonius B.V., 1998)'
_computing_data_reduction 'Denzo (Nonius B.V., 1998)'
_computing_molecular_graphics 'PLATON 98 (Spek, 1998)'
_computing_publication_material 'SHELXL-2013 (Sheldrick, 2013)'
_computing_structure_refinement 'SHELXL-2013 (Sheldrick, 2013)'
_computing_structure_solution 'SHELXS-2013 (Sheldrick, 2013)'
_diffrn_ambient_temperature 173(2)
_diffrn_measured_fraction_theta_full 0.999
_diffrn_measured_fraction_theta_max 0.993
_diffrn_measurement_device_type KappaCCD
_diffrn_measurement_method 'phi and omega scans'
_diffrn_radiation_monochromator graphite
_diffrn_radiation_type MoK\a
_diffrn_radiation_wavelength 0.71073
_diffrn_reflns_av_R_equivalents 0.0430
_diffrn_reflns_av_unetI/netI 0.0749
_diffrn_reflns_Laue_measured_fraction_full 0.999
_diffrn_reflns_Laue_measured_fraction_max 0.993
_diffrn_reflns_limit_h_max 9
_diffrn_reflns_limit_h_min -9
_diffrn_reflns_limit_k_max 16
_diffrn_reflns_limit_k_min -13
_diffrn_reflns_limit_l_max 16
_diffrn_reflns_limit_l_min -11
_diffrn_reflns_number 6629
_diffrn_reflns_point_group_measured_fraction_full 0.913
_diffrn_reflns_point_group_measured_fraction_max 0.882
_diffrn_reflns_theta_full 25.242
_diffrn_reflns_theta_max 27.456
_diffrn_reflns_theta_min 1.658
_diffrn_source 'sealed tube'
_exptl_absorpt_coefficient_mu 2.043
_exptl_absorpt_correction_T_max 0.70071
_exptl_absorpt_correction_T_min 0.60802
_exptl_absorpt_correction_type multi-scan
_exptl_absorpt_process_details 'MULscanABS in PLATON (Spek, 2003)'
_exptl_crystal_colour colorless
_exptl_crystal_density_diffrn 1.399
_exptl_crystal_description block
_exptl_crystal_F_000 480
_exptl_crystal_size_max 0.30
_exptl_crystal_size_mid 0.20
_exptl_crystal_size_min 0.15
_refine_diff_density_max 0.411
_refine_diff_density_min -0.600
_refine_diff_density_rms 0.129
_refine_ls_abs_structure_details
;
 Flack x determined using 1125 quotients [(I+)-(I-)]/[(I+)+(I-)]
 (Parsons and Flack (2004), Acta Cryst. A60, s61).
;
_refine_ls_abs_structure_Flack -0.010(8)
_refine_ls_extinction_method none
_refine_ls_goodness_of_fit_ref 1.049
_refine_ls_hydrogen_treatment constr
_refine_ls_matrix_type full
_refine_ls_number_parameters 241
_refine_ls_number_reflns 4427
_refine_ls_number_restraints 1
_refine_ls_restrained_S_all 1.049
_refine_ls_R_factor_all 0.0791
_refine_ls_R_factor_gt 0.0450
_refine_ls_shift/su_max 0.000
_refine_ls_shift/su_mean 0.000
_refine_ls_structure_factor_coef Fsqd
_refine_ls_weighting_details 'w=1/[\s^2^(Fo^2^)+(0.0601P)^2^] where P=(Fo^2^+2Fc^2^)/3'
_refine_ls_weighting_scheme calc
_refine_ls_wR_factor_gt 0.0975
_refine_ls_wR_factor_ref 0.1248
_reflns_Friedel_coverage 0.699
_reflns_Friedel_fraction_full 0.819
_reflns_Friedel_fraction_max 0.761
_reflns_number_gt 3190
_reflns_number_total 4427
_reflns_threshold_expression 'I > 2\s(I)'
_cod_data_source_file ol5029496_si_002.cif
_cod_data_source_block ppasf140619
_cod_depositor_comments 'Adding full bibliography for 1518273--1518274.cif.'
_cod_database_code 1518274
_shelx_space_group_comment
;
The symmetry employed for this shelxl refinement is uniquely defined
by the following loop, which should always be used as a source of
symmetry information in preference to the above space-group names.
They are only intended as comments.
;
_shelxl_version_number 2013-4

loop_
_space_group_symop_operation_xyz
'x, y, z'
'-x, y+1/2, -z'

loop_
_atom_site_label
_atom_site_type_symbol
_atom_site_fract_x
_atom_site_fract_y
_atom_site_fract_z
_atom_site_U_iso_or_equiv
_atom_site_adp_type
_atom_site_occupancy
_atom_site_site_symmetry_order
_atom_site_calc_flag
_atom_site_refinement_flags_posn
_atom_site_refinement_flags_adp
C1 C 0.8279(9) 0.3078(4) 0.9421(5) 0.0312(14) Uani 1 1 d . .
C2 C 0.6388(10) 0.3268(5) 0.9545(5) 0.0378(16) Uani 1 1 d . .
H2 H 0.5689 0.2814 0.9970 0.045 Uiso 1 1 calc R U
C3 C 0.5552(9) 0.4145(7) 0.9026(5) 0.0419(16) Uani 1 1 d . .
H3 H 0.4250 0.4284 0.9098 0.050 Uiso 1 1 calc R U
C4 C 0.6531(10) 0.4834(5) 0.8404(5) 0.0405(17) Uani 1 1 d . .
C5 C 0.8433(11) 0.4616(5) 0.8316(5) 0.0385(16) Uani 1 1 d . .
H5 H 0.9145 0.5077 0.7905 0.046 Uiso 1 1 calc R U
C6 C 0.9307(10) 0.3742(5) 0.8815(6) 0.0392(16) Uani 1 1 d . .
H6 H 1.0607 0.3599 0.8742 0.047 Uiso 1 1 calc R U
C7 C 0.5585(12) 0.5792(6) 0.7875(6) 0.059(2) Uani 1 1 d . .
H7A H 0.6549 0.6256 0.7611 0.088 Uiso 1 1 calc R U
H7B H 0.4906 0.6174 0.8408 0.088 Uiso 1 1 calc R U
H7C H 0.4681 0.5572 0.7262 0.088 Uiso 1 1 calc R U
C8 C 0.7492(10) 0.0492(5) 0.8944(5) 0.0338(15) Uani 1 1 d . .
C9 C 0.7949(10) -0.0546(5) 0.8429(5) 0.0383(16) Uani 1 1 d . .
H9 H 0.8019 -0.1104 0.9006 0.046 Uiso 1 1 calc R U
C10 C 0.9921(10) -0.0415(5) 0.8056(5) 0.0351(15) Uani 1 1 d . .
H10A H 0.9829 -0.0248 0.7269 0.042 Uiso 1 1 calc R U
H10B H 1.0670 -0.1072 0.8187 0.042 Uiso 1 1 calc R U
C11 C 1.0861(9) 0.0505(5) 0.8731(5) 0.0312(14) Uani 1 1 d . .
H11 H 1.1779 0.0222 0.9331 0.037 Uiso 1 1 calc R U
C12 C 1.1872(9) 0.1249(5) 0.8020(5) 0.0348(15) Uani 1 1 d . .
H12A H 1.2445 0.1841 0.8464 0.042 Uiso 1 1 calc R U
H12B H 1.2903 0.0867 0.7700 0.042 Uiso 1 1 calc R U
C13 C 1.2409(11) 0.3457(5) 0.6351(7) 0.0494(19) Uani 1 1 d . .
H13A H 1.1532 0.3950 0.6654 0.074 Uiso 1 1 calc R U
H13B H 1.2823 0.3753 0.5681 0.074 Uiso 1 1 calc R U
H13C H 1.3518 0.3342 0.6882 0.074 Uiso 1 1 calc R U
C14 C 1.2820(11) 0.1263(6) 0.5408(6) 0.052(2) Uani 1 1 d . .
H14A H 1.3994 0.1181 0.5895 0.078 Uiso 1 1 calc R U
H14B H 1.3120 0.1559 0.4712 0.078 Uiso 1 1 calc R U
H14C H 1.2212 0.0571 0.5282 0.078 Uiso 1 1 calc R U
C15 C 0.8885(10) 0.2345(6) 0.5155(5) 0.0405(16) Uani 1 1 d . .
C16 C 0.7484(11) 0.2995(7) 0.5740(6) 0.057(2) Uani 1 1 d . .
H16A H 0.6325 0.3116 0.5250 0.085 Uiso 1 1 calc R U
H16B H 0.8061 0.3677 0.5961 0.085 Uiso 1 1 calc R U
H16C H 0.7165 0.2611 0.6387 0.085 Uiso 1 1 calc R U
C17 C 0.9266(12) 0.2943(8) 0.4108(6) 0.069(3) Uani 1 1 d . .
H17A H 0.8068 0.3037 0.3644 0.104 Uiso 1 1 calc R U
H17B H 1.0155 0.2535 0.3713 0.104 Uiso 1 1 calc R U
H17C H 0.9818 0.3637 0.4301 0.104 Uiso 1 1 calc R U
C18 C 0.8037(12) 0.1259(7) 0.4852(7) 0.061(2) Uani 1 1 d . .
H18A H 0.7800 0.0878 0.5516 0.091 Uiso 1 1 calc R U
H18B H 0.8930 0.0855 0.4457 0.091 Uiso 1 1 calc R U
H18C H 0.6837 0.1348 0.4389 0.091 Uiso 1 1 calc R U
N1 N 0.9211(7) 0.1005(4) 0.9194(4) 0.0299(11) Uani 1 1 d . .
O1 O 0.8446(7) 0.1709(4) 1.1007(4) 0.0476(12) Uani 1 1 d . .
O2 O 1.1426(6) 0.2206(3) 1.0252(4) 0.0434(11) Uani 1 1 d . .
O3 O 0.5965(7) 0.0805(4) 0.9162(4) 0.0427(11) Uani 1 1 d . .
O4 O 1.0539(6) 0.1650(3) 0.7173(3) 0.0353(10) Uani 1 1 d . .
Si1 Si 1.1177(2) 0.21689(13) 0.60400(14) 0.0324(4) Uani 1 1 d . .
S1 S 0.9438(2) 0.19955(12) 1.00950(12) 0.0357(4) Uani 1 1 d . .
Br1 Br 0.59979(11) -0.09472(6) 0.72930(7) 0.0658(3) Uani 1 1 d . .

loop_
_atom_site_aniso_label
_atom_site_aniso_U_11
_atom_site_aniso_U_22
_atom_site_aniso_U_33
_atom_site_aniso_U_23
_atom_site_aniso_U_13
_atom_site_aniso_U_12
C1 0.037(4) 0.024(3) 0.032(3) -0.007(3) -0.003(3) 0.001(3)
C2 0.037(4) 0.037(4) 0.039(4) -0.011(3) 0.001(3) 0.003(3)
C3 0.030(3) 0.049(4) 0.045(4) -0.009(4) -0.006(3) 0.013(4)
C4 0.051(4) 0.032(4) 0.035(4) -0.010(3) -0.012(3) 0.011(3)
C5 0.053(5) 0.029(3) 0.033(4) -0.001(3) -0.002(3) 0.005(3)
C6 0.039(4) 0.033(4) 0.045(4) -0.012(3) 0.001(3) 0.004(3)
C7 0.071(6) 0.047(5) 0.054(5) -0.001(4) -0.016(4) 0.025(4)
C8 0.039(4) 0.028(3) 0.032(4) 0.007(3) -0.004(3) 0.002(3)
C9 0.043(4) 0.033(4) 0.035(4) 0.001(2) -0.013(3) -0.002(3)
C10 0.044(4) 0.024(3) 0.036(4) -0.001(3) -0.002(3) 0.002(3)
C11 0.032(4) 0.027(3) 0.032(3) 0.001(2) -0.007(3) 0.011(2)
C12 0.031(3) 0.038(4) 0.034(4) 0.006(3) -0.002(3) 0.005(3)
C13 0.037(4) 0.043(4) 0.067(5) 0.002(4) 0.001(4) -0.008(3)
C14 0.046(5) 0.056(5) 0.056(5) 0.001(4) 0.012(4) 0.007(4)
C15 0.036(4) 0.053(4) 0.031(3) 0.011(3) -0.002(3) 0.000(3)
C16 0.040(4) 0.071(6) 0.056(5) 0.006(4) -0.006(4) 0.014(4)
C17 0.060(6) 0.099(7) 0.048(5) 0.031(5) -0.003(4) -0.003(5)
C18 0.048(5) 0.069(6) 0.062(5) -0.010(4) -0.012(4) -0.017(4)
N1 0.032(3) 0.024(3) 0.031(3) -0.002(2) -0.004(2) 0.002(2)
O1 0.064(3) 0.051(3) 0.028(3) 0.002(2) 0.005(2) 0.013(3)
O2 0.039(3) 0.037(3) 0.050(3) -0.014(2) -0.017(2) 0.007(2)
O3 0.038(3) 0.042(3) 0.048(3) 0.000(2) 0.002(2) 0.001(2)
O4 0.028(2) 0.041(2) 0.036(3) 0.0115(18) -0.0011(18) 0.0044(19)
Si1 0.0288(9) 0.0324(10) 0.0356(9) 0.0042(7) 0.0013(7) -0.0008(7)
S1 0.0414(10) 0.0323(8) 0.0314(8) -0.0058(6) -0.0060(7) 0.0067(7)
Br1 0.0605(5) 0.0502(5) 0.0791(6) -0.0206(4) -0.0289(4) 0.0029(4)

loop_
_atom_type_symbol
_atom_type_description
_atom_type_scat_dispersion_real
_atom_type_scat_dispersion_imag
_atom_type_scat_source
C C 0.0033 0.0016 'International Tables Vol C Tables 4.2.6.8 and 6.1.1.4'
H H 0.0000 0.0000 'International Tables Vol C Tables 4.2.6.8 and 6.1.1.4'
N N 0.0061 0.0033 'International Tables Vol C Tables 4.2.6.8 and 6.1.1.4'
O O 0.0106 0.0060 'International Tables Vol C Tables 4.2.6.8 and 6.1.1.4'
Si Si 0.0817 0.0704 'International Tables Vol C Tables 4.2.6.8 and 6.1.1.4'
S S 0.1246 0.1234 'International Tables Vol C Tables 4.2.6.8 and 6.1.1.4'
Br Br -0.2901 2.4595 'International Tables Vol C Tables 4.2.6.8 and 6.1.1.4'

loop_
_geom_angle_atom_site_label_1
_geom_angle_atom_site_label_2
_geom_angle_atom_site_label_3
_geom_angle
C6 C1 C2 121.6(6)
C6 C1 S1 118.9(5)
C2 C1 S1 119.5(5)
C1 C2 C3 117.5(6)
C1 C2 H2 121.3
C3 C2 H2 121.3
C2 C3 C4 123.0(6)
C2 C3 H3 118.5
C4 C3 H3 118.5
C5 C4 C3 117.4(6)
C5 C4 C7 121.2(7)
C3 C4 C7 121.4(7)
C6 C5 C4 121.1(7)
C6 C5 H5 119.4
C4 C5 H5 119.4
C1 C6 C5 119.5(6)
C1 C6 H6 120.3
C5 C6 H6 120.3
C4 C7 H7A 109.5
C4 C7 H7B 109.5
H7A C7 H7B 109.5
C4 C7 H7C 109.5
H7A C7 H7C 109.5
H7B C7 H7C 109.5
O3 C8 N1 125.6(6)
O3 C8 C9 128.0(6)
N1 C8 C9 106.3(6)
C8 C9 C10 105.9(5)
C8 C9 Br1 111.5(5)
C10 C9 Br1 114.6(4)
C8 C9 H9 108.2
C10 C9 H9 108.2
Br1 C9 H9 108.2
C9 C10 C11 106.0(5)
C9 C10 H10A 110.5
C11 C10 H10A 110.5
C9 C10 H10B 110.5
C11 C10 H10B 110.5
H10A C10 H10B 108.7
N1 C11 C12 113.1(5)
N1 C11 C10 102.5(5)
C12 C11 C10 111.0(5)
N1 C11 H11 110.0
C12 C11 H11 110.0
C10 C11 H11 110.0
O4 C12 C11 109.2(5)
O4 C12 H12A 109.8
C11 C12 H12A 109.8
O4 C12 H12B 109.8
C11 C12 H12B 109.8
H12A C12 H12B 108.3
Si1 C13 H13A 109.5
Si1 C13 H13B 109.5
H13A C13 H13B 109.5
Si1 C13 H13C 109.5
H13A C13 H13C 109.5
H13B C13 H13C 109.5
Si1 C14 H14A 109.5
Si1 C14 H14B 109.5
H14A C14 H14B 109.5
Si1 C14 H14C 109.5
H14A C14 H14C 109.5
H14B C14 H14C 109.5
C16 C15 C18 110.0(6)
C16 C15 C17 108.1(6)
C18 C15 C17 109.4(7)
C16 C15 Si1 110.6(5)
C18 C15 Si1 109.3(5)
C17 C15 Si1 109.4(5)
C15 C16 H16A 109.5
C15 C16 H16B 109.5
H16A C16 H16B 109.5
C15 C16 H16C 109.5
H16A C16 H16C 109.5
H16B C16 H16C 109.5
C15 C17 H17A 109.5
C15 C17 H17B 109.5
H17A C17 H17B 109.5
C15 C17 H17C 109.5
H17A C17 H17C 109.5
H17B C17 H17C 109.5
C15 C18 H18A 109.5
C15 C18 H18B 109.5
H18A C18 H18B 109.5
C15 C18 H18C 109.5
H18A C18 H18C 109.5
H18B C18 H18C 109.5
C8 N1 C11 114.8(5)
C8 N1 S1 121.5(4)
C11 N1 S1 123.1(4)
C12 O4 Si1 123.0(4)
O4 Si1 C14 110.4(3)
O4 Si1 C13 109.5(3)
C14 Si1 C13 109.0(3)
O4 Si1 C15 104.3(3)
C14 Si1 C15 111.6(3)
C13 Si1 C15 112.0(3)
O2 S1 O1 119.7(3)
O2 S1 N1 104.9(3)
O1 S1 N1 108.2(3)
O2 S1 C1 109.0(3)
O1 S1 C1 109.0(3)
N1 S1 C1 105.1(3)

loop_
_geom_bond_atom_site_label_1
_geom_bond_atom_site_label_2
_geom_bond_distance
C1 C6 1.380(9)
C1 C2 1.382(9)
C1 S1 1.760(6)
C2 C3 1.382(10)
C2 H2 0.9500
C3 C4 1.392(10)
C3 H3 0.9500
C4 C5 1.387(10)
C4 C7 1.501(10)
C5 C6 1.381(9)
C5 H5 0.9500
C6 H6 0.9500
C7 H7A 0.9800
C7 H7B 0.9800
C7 H7C 0.9800
C8 O3 1.206(8)
C8 N1 1.384(8)
C8 C9 1.508(9)
C9 C10 1.521(9)
C9 Br1 1.932(6)
C9 H9 1.0000
C10 C11 1.542(9)
C10 H10A 0.9900
C10 H10B 0.9900
C11 N1 1.490(8)
C11 C12 1.515(9)
C11 H11 1.0000
C12 O4 1.428(7)
C12 H12A 0.9900
C12 H12B 0.9900
C13 Si1 1.868(7)
C13 H13A 0.9800
C13 H13B 0.9800
C13 H13C 0.9800
C14 Si1 1.859(7)
C14 H14A 0.9800
C14 H14B 0.9800
C14 H14C 0.9800
C15 C16 1.525(10)
C15 C18 1.529(10)
C15 C17 1.545(10)
C15 Si1 1.874(7)
C16 H16A 0.9800
C16 H16B 0.9800
C16 H16C 0.9800
C17 H17A 0.9800
C17 H17B 0.9800
C17 H17C 0.9800
C18 H18A 0.9800
C18 H18B 0.9800
C18 H18C 0.9800
N1 S1 1.672(5)
O1 S1 1.433(5)
O2 S1 1.424(5)
O4 Si1 1.649(4)

loop_
_geom_torsion_atom_site_label_1
_geom_torsion_atom_site_label_2
_geom_torsion_atom_site_label_3
_geom_torsion_atom_site_label_4
_geom_torsion
C6 C1 C2 C3 0.8(9)
S1 C1 C2 C3 178.2(5)
C1 C2 C3 C4 -0.5(10)
C2 C3 C4 C5 -0.2(10)
C2 C3 C4 C7 -178.5(6)
C3 C4 C5 C6 0.8(9)
C7 C4 C5 C6 179.1(6)
C2 C1 C6 C5 -0.2(9)
S1 C1 C6 C5 -177.6(5)
C4 C5 C6 C1 -0.6(9)
O3 C8 C9 C10 164.8(6)
N1 C8 C9 C10 -19.2(6)
O3 C8 C9 Br1 39.5(8)
N1 C8 C9 Br1 -144.6(4)
C8 C9 C10 C11 21.2(6)
Br1 C9 C10 C11 144.6(4)
C9 C10 C11 N1 -15.0(6)
C9 C10 C11 C12 -136.0(5)
N1 C11 C12 O4 -56.2(7)
C10 C11 C12 O4 58.4(7)
O3 C8 N1 C11 -173.9(6)
C9 C8 N1 C11 10.0(7)
O3 C8 N1 S1 14.7(8)
C9 C8 N1 S1 -161.4(4)
C12 C11 N1 C8 122.8(6)
C10 C11 N1 C8 3.2(6)
C12 C11 N1 S1 -66.0(6)
C10 C11 N1 S1 174.5(4)
C11 C12 O4 Si1 -160.3(4)
C12 O4 Si1 C14 50.9(6)
C12 O4 Si1 C13 -69.1(5)
C12 O4 Si1 C15 171.0(5)
C16 C15 Si1 O4 54.9(5)
C18 C15 Si1 O4 -66.4(6)
C17 C15 Si1 O4 173.8(6)
C16 C15 Si1 C14 174.0(5)
C18 C15 Si1 C14 52.7(6)
C17 C15 Si1 C14 -67.0(6)
C16 C15 Si1 C13 -63.5(6)
C18 C15 Si1 C13 175.2(5)
C17 C15 Si1 C13 55.5(7)
C8 N1 S1 O2 171.6(5)
C11 N1 S1 O2 1.0(5)
C8 N1 S1 O1 42.8(5)
C11 N1 S1 O1 -127.9(5)
C8 N1 S1 C1 -73.6(5)
C11 N1 S1 C1 115.8(5)
C6 C1 S1 O2 22.7(6)
C2 C1 S1 O2 -154.8(5)
C6 C1 S1 O1 155.0(5)
C2 C1 S1 O1 -22.5(6)
C6 C1 S1 N1 -89.3(5)
C2 C1 S1 N1 93.2(5)
